data_4135208
loop_
_publ_author_name
'Huang, Wen-Yu'
'Lu, Chun-Hua'
'Ghorai, Samir'
'Li, Bing'
'Li, Changkun'

_publ_section_title
;
 Regio- and Enantioselective Allylic Alkylation of Terminal Alkynes by
 Synergistic Rh/Cu Catalysis.
;
_journal_name_full 'Journal of the American Chemical Society'
_journal_paper_doi 10.1021/jacs.0c08283
_journal_year 2020
_chemical_formula_moiety 'C30 H33 Cu I N2 O2 P'
_chemical_formula_sum 'C30 H33 Cu I N2 O2 P'
_chemical_formula_weight 674.99
_space_group_crystal_system monoclinic
_space_group_IT_number 4
_space_group_name_Hall 'P 2yb'
_space_group_name_H-M_alt 'P 1 21 1'
_atom_sites_solution_hydrogens geom
_audit_creation_method SHELXL-2018/3
_cell_angle_alpha 90
_cell_angle_beta 92.385(3)
_cell_angle_gamma 90
_cell_formula_units_Z 4
_cell_length_a 10.5663(7)
_cell_length_b 12.6322(8)
_cell_length_c 22.8317(14)
_cell_measurement_reflns_used 9983
_cell_measurement_temperature 296(2)
_cell_measurement_theta_max 68.39
_cell_measurement_theta_min 3.88
_cell_volume 3044.8(3)
_computing_structure_refinement 'SHELXL-2018/3 (Sheldrick, 2018)'
_computing_structure_solution 'SHELXT 2014/5 (Sheldrick, 2014)'
_diffrn_ambient_temperature 296(2)
_diffrn_measured_fraction_theta_full 0.997
_diffrn_measured_fraction_theta_max 0.997
_diffrn_measurement_device_type 'Bruker APEX-II CCD'
_diffrn_measurement_method '\f and \w scans'
_diffrn_radiation_type CuK\a
_diffrn_radiation_wavelength 1.54178
_diffrn_reflns_av_R_equivalents 0.0680
_diffrn_reflns_av_unetI/netI 0.0729
_diffrn_reflns_Laue_measured_fraction_full 0.997
_diffrn_reflns_Laue_measured_fraction_max 0.997
_diffrn_reflns_limit_h_max 12
_diffrn_reflns_limit_h_min -11
_diffrn_reflns_limit_k_max 15
_diffrn_reflns_limit_k_min -15
_diffrn_reflns_limit_l_max 27
_diffrn_reflns_limit_l_min -27
_diffrn_reflns_number 28687
_diffrn_reflns_point_group_measured_fraction_full 0.965
_diffrn_reflns_point_group_measured_fraction_max 0.965
_diffrn_reflns_theta_full 66.596
_diffrn_reflns_theta_max 66.596
_diffrn_reflns_theta_min 1.937
_exptl_absorpt_coefficient_mu 9.685
_exptl_crystal_colour yellow
_exptl_crystal_density_diffrn 1.472
_exptl_crystal_description block
_exptl_crystal_F_000 1360
_exptl_crystal_size_max 0.240
_exptl_crystal_size_mid 0.240
_exptl_crystal_size_min 0.220
_exptl_transmission_factor_max 0.7531
_exptl_transmission_factor_min 0.4892
_refine_diff_density_max 3.349
_refine_diff_density_min -0.656
_refine_diff_density_rms 0.185
_refine_ls_abs_structure_details
;
 Flack x determined using 2597 quotients [(I+)-(I-)]/[(I+)+(I-)]
 (Parsons, Flack and Wagner, Acta Cryst. B69 (2013) 249-259).
;
_refine_ls_abs_structure_Flack 0.130(6)
_refine_ls_extinction_method none
_refine_ls_goodness_of_fit_ref 1.022
_refine_ls_hydrogen_treatment constr
_refine_ls_matrix_type full
_refine_ls_number_parameters 675
_refine_ls_number_reflns 10380
_refine_ls_number_restraints 1
_refine_ls_restrained_S_all 1.022
_refine_ls_R_factor_all 0.1044
_refine_ls_R_factor_gt 0.0890
_refine_ls_shift/su_max 0.000
_refine_ls_shift/su_mean 0.000
_refine_ls_structure_factor_coef Fsqd
_refine_ls_weighting_details 'w=1/[\s^2^(Fo^2^)+(0.1726P)^2^+3.8509P] where P=(Fo^2^+2Fc^2^)/3'
_refine_ls_weighting_scheme calc
_refine_ls_wR_factor_gt 0.2510
_refine_ls_wR_factor_ref 0.2673
_reflns_Friedel_coverage 0.843
_reflns_Friedel_fraction_full 0.930
_reflns_Friedel_fraction_max 0.930
_reflns_number_gt 7912
_reflns_number_total 10380
_reflns_threshold_expression 'I > 2\s(I)'
_cod_data_source_file ja0c08283_si_003.cif
_cod_data_source_block a_a
_cod_original_sg_symbol_H-M 'P 21'
_cod_database_code 4135208
_shelx_shelxl_version_number 2018/3
_shelx_space_group_comment
;
The symmetry employed for this shelxl refinement is uniquely defined
by the following loop, which should always be used as a source of
symmetry information in preference to the above space-group names.
They are only intended as comments.
;
_shelx_estimated_absorpt_t_min 0.205
_shelx_estimated_absorpt_t_max 0.224

loop_
_space_group_symop_operation_xyz
'x, y, z'
'-x, y+1/2, -z'

loop_
_atom_site_label
_atom_site_type_symbol
_atom_site_fract_x
_atom_site_fract_y
_atom_site_fract_z
_atom_site_U_iso_or_equiv
_atom_site_adp_type
_atom_site_occupancy
_atom_site_site_symmetry_order
_atom_site_calc_flag
_atom_site_refinement_flags_posn
_atom_site_refinement_flags_adp
_atom_site_refinement_flags_occupancy
_atom_site_disorder_assembly
_atom_site_disorder_group
I1 I 0.38232(16) 0.53035(12) 0.29654(5) 0.0973(5) Uani 1 1 d . . . . .
Cu1 Cu 0.3428(3) 0.5051(2) 0.18848(11) 0.0716(6) Uani 1 1 d . . . . .
C1 C 0.3200(14) 0.4740(15) 0.0492(7) 0.065(4) Uani 1 1 d . . . . .
O1 O 0.1498(18) 0.7188(14) 0.0737(9) 0.110(5) Uani 1 1 d . . . . .
N1 N 0.2443(16) 0.6272(11) 0.1472(8) 0.077(4) Uani 1 1 d . . . . .
P1 P 0.4431(4) 0.4632(3) 0.10883(17) 0.0580(8) Uani 1 1 d . . . . .
I2 I 0.12603(17) 0.45716(13) 0.79152(5) 0.0999(5) Uani 1 1 d . . . . .
Cu2 Cu 0.1556(3) 0.48992(19) 0.68494(11) 0.0708(6) Uani 1 1 d . . . . .
C2 C 0.318(2) 0.4015(15) 0.0015(8) 0.075(5) Uani 1 1 d . . . . .
H2 H 0.379792 0.348922 0.000547 0.090 Uiso 1 1 calc R U . . .
O2 O 0.2301(15) 0.1776(10) 0.1772(8) 0.093(4) Uani 1 1 d . . . . .
N2 N 0.2469(14) 0.3554(11) 0.1734(6) 0.065(3) Uani 1 1 d . . . . .
P2 P 0.0442(4) 0.5374(3) 0.60465(16) 0.0561(8) Uani 1 1 d . . . . .
C3 C 0.225(3) 0.4080(19) -0.0441(7) 0.093(7) Uani 1 1 d . . . . .
H3 H 0.228648 0.362536 -0.076051 0.112 Uiso 1 1 calc R U . . .
N3 N 0.2603(14) 0.3776(11) 0.6417(7) 0.069(3) Uani 1 1 d . . . . .
O3 O 0.3473(19) 0.2969(14) 0.5683(9) 0.114(6) Uani 1 1 d . . . . .
C4 C 0.1354(16) 0.4759(19) -0.0420(10) 0.083(5) Uani 1 1 d . . . . .
H4 H 0.070696 0.475376 -0.070935 0.100 Uiso 1 1 calc R U . . .
N4 N 0.2454(13) 0.6414(10) 0.6758(6) 0.064(3) Uani 1 1 d . . . . .
O4 O 0.2557(13) 0.8189(10) 0.6860(8) 0.085(4) Uani 1 1 d . . . . .
C7 C 0.2107(18) 0.6301(13) 0.0922(8) 0.066(4) Uani 1 1 d . . . . .
C6 C 0.2218(18) 0.5491(16) 0.0481(8) 0.075(4) Uani 1 1 d . . . . .
C5 C 0.1331(18) 0.553(2) 0.0041(9) 0.086(6) Uani 1 1 d . . . . .
H5 H 0.070876 0.604914 0.003583 0.103 Uiso 1 1 calc R U . . .
C9 C 0.219(3) 0.7306(17) 0.1745(12) 0.100(8) Uani 1 1 d . . . . .
H9 H 0.171665 0.720565 0.210048 0.120 Uiso 1 1 calc R U . . .
C8 C 0.137(3) 0.787(2) 0.1275(14) 0.123(10) Uani 1 1 d . . . . .
H8A H 0.049136 0.790349 0.138627 0.147 Uiso 1 1 calc R U . . .
H8B H 0.167070 0.858200 0.120825 0.147 Uiso 1 1 calc R U . . .
C10 C 0.343(4) 0.785(2) 0.1895(16) 0.132(11) Uani 1 1 d . . . . .
H10 H 0.395141 0.735379 0.213298 0.158 Uiso 1 1 calc R U . . .
C12 C 0.322(5) 0.886(3) 0.2276(19) 0.166(16) Uani 1 1 d . . . . .
H12A H 0.401984 0.912087 0.242899 0.249 Uiso 1 1 calc R U . . .
H12B H 0.269193 0.868722 0.259545 0.249 Uiso 1 1 calc R U . . .
H12C H 0.281071 0.939936 0.203811 0.249 Uiso 1 1 calc R U . . .
C11 C 0.420(5) 0.817(3) 0.138(2) 0.173(18) Uani 1 1 d . . . . .
H11A H 0.448204 0.754864 0.118011 0.259 Uiso 1 1 calc R U . . .
H11B H 0.491371 0.858080 0.151322 0.259 Uiso 1 1 calc R U . . .
H11C H 0.367569 0.858611 0.111024 0.259 Uiso 1 1 calc R U . . .
C13 C 0.4913(17) 0.3238(13) 0.1079(7) 0.064(4) Uani 1 1 d . . . . .
C14 C 0.603(2) 0.2928(16) 0.0846(9) 0.078(5) Uani 1 1 d . . . . .
H14 H 0.650046 0.341709 0.064316 0.094 Uiso 1 1 calc R U . . .
C15 C 0.646(3) 0.189(2) 0.0908(14) 0.108(8) Uani 1 1 d . . . . .
H15 H 0.723217 0.171994 0.074970 0.129 Uiso 1 1 calc R U . . .
C16 C 0.584(2) 0.1144(16) 0.1179(11) 0.088(6) Uani 1 1 d . . . . .
H16 H 0.616588 0.046103 0.121496 0.106 Uiso 1 1 calc R U . . .
C17 C 0.468(2) 0.1414(15) 0.1409(10) 0.087(6) Uani 1 1 d . . . . .
H17 H 0.422493 0.089737 0.159792 0.105 Uiso 1 1 calc R U . . .
C19 C 0.2950(19) 0.2671(14) 0.1620(8) 0.070(4) Uani 1 1 d . . . . .
C18 C 0.4192(18) 0.2450(12) 0.1365(8) 0.066(4) Uani 1 1 d . . . . .
C22 C 0.015(2) 0.3703(17) 0.1547(10) 0.086(5) Uani 1 1 d . . . . .
H22 H 0.028696 0.445864 0.147709 0.104 Uiso 1 1 calc R U . . .
C21 C 0.1181(19) 0.3343(16) 0.1968(9) 0.073(4) Uani 1 1 d . . . . .
H21 H 0.110956 0.373059 0.233738 0.088 Uiso 1 1 calc R U . . .
C20 C 0.125(2) 0.216(2) 0.2104(12) 0.092(6) Uani 1 1 d . . . . .
H20A H 0.140698 0.203478 0.251983 0.111 Uiso 1 1 calc R U . . .
H20B H 0.046842 0.180408 0.197895 0.111 Uiso 1 1 calc R U . . .
C23 C 0.018(3) 0.315(3) 0.0952(12) 0.119(10) Uani 1 1 d . . . . .
H23A H -0.051391 0.339990 0.070302 0.178 Uiso 1 1 calc R U . . .
H23B H 0.009794 0.239896 0.100587 0.178 Uiso 1 1 calc R U . . .
H23C H 0.096349 0.330226 0.077456 0.178 Uiso 1 1 calc R U . . .
C24 C -0.110(2) 0.361(3) 0.1824(14) 0.115(9) Uani 1 1 d . . . . .
H24A H -0.107229 0.397448 0.219180 0.172 Uiso 1 1 calc R U . . .
H24B H -0.128684 0.287240 0.188799 0.172 Uiso 1 1 calc R U . . .
H24C H -0.175047 0.390963 0.156896 0.172 Uiso 1 1 calc R U . . .
C25 C 0.5806(15) 0.5314(13) 0.0791(8) 0.066(4) Uani 1 1 d . . . . .
C26 C 0.600(2) 0.5462(18) 0.0199(10) 0.087(5) Uani 1 1 d . . . . .
H26 H 0.540887 0.523186 -0.008618 0.104 Uiso 1 1 calc R U . . .
C27 C 0.712(3) 0.598(2) 0.0047(15) 0.107(8) Uani 1 1 d . . . . .
H27 H 0.728659 0.604917 -0.034769 0.129 Uiso 1 1 calc R U . . .
C28 C 0.795(3) 0.636(2) 0.044(2) 0.128(12) Uani 1 1 d . . . . .
H28 H 0.867041 0.670760 0.031667 0.154 Uiso 1 1 calc R U . . .
C29 C 0.775(3) 0.623(2) 0.1038(17) 0.123(10) Uani 1 1 d . . . . .
H29 H 0.833463 0.648053 0.132288 0.148 Uiso 1 1 calc R U . . .
C30 C 0.664(2) 0.572(2) 0.1186(12) 0.093(6) Uani 1 1 d . . . . .
H30 H 0.645975 0.566905 0.158079 0.112 Uiso 1 1 calc R U . . .
C31 C 0.1650(15) 0.5379(16) 0.5474(6) 0.066(4) Uani 1 1 d . . . . .
C32 C 0.153(2) 0.6181(15) 0.5036(7) 0.071(4) Uani 1 1 d . . . . .
H32 H 0.087412 0.667242 0.504626 0.085 Uiso 1 1 calc R U . . .
C33 C 0.238(3) 0.623(2) 0.4598(9) 0.098(7) Uani 1 1 d . . . . .
H33 H 0.227919 0.671929 0.429715 0.118 Uiso 1 1 calc R U . . .
C34 C 0.339(3) 0.554(2) 0.4606(8) 0.101(8) Uani 1 1 d . . . . .
H34 H 0.399063 0.558728 0.432169 0.121 Uiso 1 1 calc R U . . .
C35 C 0.3503(18) 0.481(2) 0.5013(9) 0.094(7) Uani 1 1 d . . . . .
H35 H 0.418731 0.435344 0.500390 0.112 Uiso 1 1 calc R U . . .
C36 C 0.2644(16) 0.4693(17) 0.5467(7) 0.073(4) Uani 1 1 d . . . . .
C37 C 0.2858(17) 0.3832(15) 0.5889(8) 0.070(4) Uani 1 1 d . . . . .
C38 C 0.291(2) 0.2725(15) 0.6664(11) 0.086(6) Uani 1 1 d . . . . .
H38 H 0.342191 0.280748 0.702886 0.104 Uiso 1 1 calc R U . . .
C39 C 0.374(3) 0.225(2) 0.6183(15) 0.123(10) Uani 1 1 d . . . . .
H39A H 0.462664 0.226088 0.630445 0.148 Uiso 1 1 calc R U . . .
H39B H 0.348465 0.153105 0.608866 0.148 Uiso 1 1 calc R U . . .
C40 C 0.170(3) 0.2108(18) 0.6788(12) 0.098(7) Uani 1 1 d . . . . .
H40 H 0.121653 0.255112 0.705006 0.117 Uiso 1 1 calc R U . . .
C41 C 0.087(4) 0.189(3) 0.6276(18) 0.143(13) Uani 1 1 d . . . . .
H41A H 0.108543 0.234930 0.596006 0.214 Uiso 1 1 calc R U . . .
H41B H 0.000374 0.201981 0.637288 0.214 Uiso 1 1 calc R U . . .
H41C H 0.096034 0.116787 0.615974 0.214 Uiso 1 1 calc R U . . .
C42 C 0.204(5) 0.106(2) 0.714(2) 0.18(2) Uani 1 1 d . . . . .
H42A H 0.195468 0.046765 0.687680 0.276 Uiso 1 1 calc R U . . .
H42B H 0.146810 0.098254 0.745025 0.276 Uiso 1 1 calc R U . . .
H42C H 0.289134 0.110550 0.729400 0.276 Uiso 1 1 calc R U . . .
C43 C -0.0072(16) 0.6756(13) 0.6083(8) 0.065(4) Uani 1 1 d . . . . .
C44 C -0.1240(19) 0.7078(15) 0.5839(10) 0.077(5) Uani 1 1 d . . . . .
H44 H -0.173825 0.660042 0.562169 0.092 Uiso 1 1 calc R U . . .
C45 C -0.167(3) 0.813(2) 0.5920(14) 0.108(9) Uani 1 1 d . . . . .
H45 H -0.246625 0.831918 0.576167 0.129 Uiso 1 1 calc R U . . .
C46 C -0.099(2) 0.8827(15) 0.6210(10) 0.082(5) Uani 1 1 d . . . . .
H46 H -0.129359 0.951386 0.625032 0.098 Uiso 1 1 calc R U . . .
C47 C 0.0180(17) 0.8547(14) 0.6459(9) 0.073(4) Uani 1 1 d . . . . .
H47 H 0.065551 0.904779 0.667017 0.087 Uiso 1 1 calc R U . . .
C48 C 0.0648(17) 0.7540(13) 0.6398(8) 0.064(4) Uani 1 1 d . . . . .
C49 C 0.1938(18) 0.7307(13) 0.6675(8) 0.066(4) Uani 1 1 d . . . . .
C50 C 0.372(2) 0.7809(18) 0.7200(12) 0.089(6) Uani 1 1 d . . . . .
H50A H 0.363157 0.789245 0.761875 0.107 Uiso 1 1 calc R U . . .
H50B H 0.447107 0.818169 0.708376 0.107 Uiso 1 1 calc R U . . .
C51 C 0.3759(17) 0.6654(15) 0.7028(8) 0.070(4) Uani 1 1 d . . . . .
H51 H 0.389325 0.622497 0.738300 0.084 Uiso 1 1 calc R U . . .
C52 C 0.4777(19) 0.6373(16) 0.6596(10) 0.079(5) Uani 1 1 d . . . . .
H52 H 0.466082 0.562818 0.648613 0.095 Uiso 1 1 calc R U . . .
C53 C 0.465(2) 0.704(2) 0.6030(10) 0.094(6) Uani 1 1 d . . . . .
H53A H 0.522312 0.676832 0.574932 0.140 Uiso 1 1 calc R U . . .
H53B H 0.486086 0.776182 0.611817 0.140 Uiso 1 1 calc R U . . .
H53C H 0.379960 0.699658 0.587104 0.140 Uiso 1 1 calc R U . . .
C54 C 0.6102(18) 0.6491(19) 0.6870(12) 0.092(6) Uani 1 1 d . . . . .
H54A H 0.667665 0.604947 0.666543 0.138 Uiso 1 1 calc R U . . .
H54B H 0.610253 0.628114 0.727449 0.138 Uiso 1 1 calc R U . . .
H54C H 0.636564 0.721589 0.684461 0.138 Uiso 1 1 calc R U . . .
C55 C -0.0924(14) 0.4727(13) 0.5687(8) 0.065(4) Uani 1 1 d . . . . .
C56 C -0.1035(17) 0.4551(18) 0.5079(9) 0.081(5) Uani 1 1 d . . . . .
H56 H -0.038427 0.472243 0.483416 0.097 Uiso 1 1 calc R U . . .
C57 C -0.220(2) 0.409(2) 0.4855(14) 0.113(9) Uani 1 1 d . . . . .
H57 H -0.231702 0.398358 0.445373 0.135 Uiso 1 1 calc R U . . .
C58 C -0.314(2) 0.381(2) 0.5217(16) 0.115(10) Uani 1 1 d . . . . .
H58 H -0.388583 0.351110 0.505862 0.139 Uiso 1 1 calc R U . . .
C59 C -0.301(2) 0.397(3) 0.5824(18) 0.129(12) Uani 1 1 d . . . . .
H59 H -0.364107 0.376218 0.607102 0.155 Uiso 1 1 calc R U . . .
C60 C -0.192(2) 0.4421(19) 0.6043(13) 0.099(7) Uani 1 1 d . . . . .
H60 H -0.182821 0.453613 0.644461 0.118 Uiso 1 1 calc R U . . .

loop_
_atom_site_aniso_label
_atom_site_aniso_U_11
_atom_site_aniso_U_22
_atom_site_aniso_U_33
_atom_site_aniso_U_23
_atom_site_aniso_U_13
_atom_site_aniso_U_12
I1 0.1352(12) 0.0970(9) 0.0593(6) -0.0098(6) 0.0003(6) -0.0139(8)
Cu1 0.0886(16) 0.0619(13) 0.0648(13) -0.0043(10) 0.0109(11) 0.0061(12)
C1 0.058(8) 0.080(10) 0.058(8) 0.013(7) 0.018(6) 0.015(8)
O1 0.116(12) 0.092(10) 0.120(13) 0.004(9) -0.004(10) 0.052(9)
N1 0.088(10) 0.041(7) 0.103(12) -0.011(7) 0.015(9) 0.002(6)
P1 0.062(2) 0.0511(18) 0.0616(19) -0.0040(16) 0.0065(15) -0.0009(16)
I2 0.1423(13) 0.0979(9) 0.0601(7) 0.0092(6) 0.0128(7) -0.0090(9)
Cu2 0.0857(15) 0.0602(13) 0.0663(13) 0.0043(10) -0.0010(11) 0.0070(11)
C2 0.097(13) 0.062(9) 0.067(10) -0.008(8) 0.012(9) -0.018(9)
O2 0.092(10) 0.044(6) 0.145(13) 0.014(7) 0.013(9) -0.009(6)
N2 0.075(8) 0.055(7) 0.064(8) -0.003(6) 0.006(6) -0.005(6)
P2 0.0594(19) 0.0465(16) 0.0622(19) 0.0041(15) 0.0004(15) 0.0031(16)
C3 0.14(2) 0.095(14) 0.038(8) 0.003(8) -0.007(10) -0.039(15)
N3 0.072(8) 0.051(7) 0.083(10) -0.002(6) -0.002(7) 0.009(6)
O3 0.131(14) 0.084(10) 0.127(13) -0.007(9) 0.021(11) 0.053(10)
C4 0.050(8) 0.092(14) 0.106(15) -0.005(11) -0.006(8) 0.001(9)
N4 0.068(8) 0.049(7) 0.074(8) 0.000(6) -0.007(6) -0.007(6)
O4 0.072(8) 0.049(6) 0.135(12) -0.020(7) 0.004(7) 0.005(5)
C7 0.083(11) 0.049(8) 0.066(10) 0.001(7) 0.006(8) 0.005(7)
C6 0.080(11) 0.075(11) 0.069(10) 0.004(8) 0.014(8) 0.003(9)
C5 0.063(10) 0.121(18) 0.073(11) 0.022(11) 0.001(8) -0.005(10)
C9 0.15(2) 0.057(10) 0.101(16) -0.013(10) 0.021(15) 0.025(12)
C8 0.15(2) 0.087(16) 0.13(2) -0.008(15) 0.002(18) 0.064(17)
C10 0.18(3) 0.075(15) 0.14(2) -0.015(15) -0.01(2) 0.016(18)
C12 0.24(5) 0.088(19) 0.17(3) -0.03(2) 0.03(3) -0.05(2)
C11 0.22(5) 0.084(19) 0.22(5) 0.01(2) 0.04(4) -0.05(2)
C13 0.079(11) 0.054(8) 0.060(9) -0.004(6) 0.004(7) 0.006(7)
C14 0.082(12) 0.069(10) 0.085(12) -0.006(9) 0.007(10) 0.017(9)
C15 0.094(16) 0.078(14) 0.15(2) -0.019(15) -0.004(15) 0.027(13)
C16 0.102(15) 0.051(9) 0.110(15) -0.003(9) 0.000(12) 0.017(10)
C17 0.114(17) 0.054(9) 0.094(14) 0.000(9) 0.002(12) 0.005(10)
C19 0.086(12) 0.055(9) 0.070(10) 0.001(7) 0.005(8) -0.009(8)
C18 0.085(11) 0.045(7) 0.067(9) 0.002(6) 0.000(8) 0.002(7)
C22 0.082(12) 0.073(12) 0.104(15) 0.005(10) 0.002(11) -0.012(10)
C21 0.077(11) 0.064(10) 0.079(11) -0.005(8) 0.010(9) -0.016(8)
C20 0.078(13) 0.089(14) 0.110(17) 0.023(12) 0.011(12) -0.020(11)
C23 0.091(16) 0.17(3) 0.093(16) -0.005(17) 0.004(12) -0.038(18)
C24 0.080(14) 0.14(3) 0.12(2) -0.009(18) -0.001(13) -0.001(15)
C25 0.067(9) 0.048(7) 0.084(10) 0.010(7) 0.007(8) 0.003(7)
C26 0.080(12) 0.081(12) 0.101(14) 0.001(11) 0.023(10) -0.004(10)
C27 0.095(17) 0.088(15) 0.14(2) 0.023(15) 0.032(16) -0.006(13)
C28 0.081(16) 0.074(14) 0.23(4) 0.038(19) 0.03(2) -0.017(12)
C29 0.096(17) 0.104(19) 0.17(3) 0.025(19) -0.014(18) -0.040(15)
C30 0.071(12) 0.099(15) 0.108(16) 0.011(12) -0.005(11) -0.013(11)
C31 0.062(8) 0.089(11) 0.046(7) -0.007(8) -0.005(6) -0.004(8)
C32 0.095(12) 0.070(10) 0.046(8) 0.015(7) -0.007(8) -0.019(9)
C33 0.13(2) 0.103(16) 0.064(12) 0.017(11) -0.015(12) -0.023(16)
C34 0.121(18) 0.14(2) 0.048(9) -0.005(11) 0.015(10) -0.050(18)
C35 0.069(10) 0.13(2) 0.078(12) -0.028(13) 0.009(9) 0.014(12)
C36 0.061(9) 0.094(13) 0.064(9) -0.008(9) -0.003(7) -0.014(9)
C37 0.068(10) 0.066(9) 0.077(11) -0.015(8) 0.002(8) 0.013(8)
C38 0.096(14) 0.051(9) 0.110(15) -0.004(9) -0.025(12) 0.010(9)
C39 0.14(2) 0.086(16) 0.14(3) 0.005(15) 0.014(19) 0.042(16)
C40 0.119(18) 0.062(11) 0.111(18) 0.010(10) -0.009(14) 0.014(11)
C41 0.15(3) 0.094(18) 0.18(3) -0.02(2) -0.05(3) -0.008(18)
C42 0.27(5) 0.066(15) 0.21(4) 0.04(2) -0.09(4) -0.01(2)
C43 0.065(9) 0.051(8) 0.080(10) 0.000(7) 0.005(8) 0.004(7)
C44 0.074(11) 0.054(9) 0.101(14) 0.009(8) 0.001(10) 0.008(8)
C45 0.100(17) 0.084(15) 0.14(2) 0.038(15) 0.012(15) 0.030(14)
C46 0.078(12) 0.056(9) 0.112(15) 0.005(9) 0.005(10) 0.006(9)
C47 0.066(10) 0.055(8) 0.099(13) -0.005(8) 0.006(9) 0.005(7)
C48 0.070(10) 0.051(8) 0.072(10) 0.000(7) 0.006(8) 0.000(7)
C49 0.079(11) 0.050(8) 0.070(10) -0.006(6) 0.012(8) -0.009(7)
C50 0.076(12) 0.078(13) 0.112(16) -0.021(11) -0.002(11) 0.005(10)
C51 0.064(10) 0.065(10) 0.081(11) 0.001(8) -0.001(8) -0.007(8)
C52 0.072(11) 0.069(10) 0.098(14) -0.001(9) 0.001(10) 0.005(9)
C53 0.093(15) 0.110(17) 0.078(13) 0.013(11) 0.010(11) -0.010(12)
C54 0.061(11) 0.083(13) 0.131(18) 0.005(12) -0.004(11) 0.011(9)
C55 0.058(8) 0.052(8) 0.083(10) -0.002(7) 0.000(7) 0.001(6)
C56 0.068(10) 0.076(11) 0.098(13) 0.004(10) -0.011(9) 0.000(9)
C57 0.082(15) 0.118(19) 0.14(2) -0.041(17) -0.014(15) 0.026(14)
C58 0.069(13) 0.095(17) 0.18(3) -0.058(18) -0.007(16) -0.007(11)
C59 0.071(14) 0.12(2) 0.20(3) -0.05(2) 0.035(17) -0.025(14)
C60 0.079(13) 0.076(13) 0.14(2) -0.015(12) 0.024(13) -0.009(10)

loop_
_atom_type_symbol
_atom_type_description
_atom_type_scat_dispersion_real
_atom_type_scat_dispersion_imag
_atom_type_scat_source
C C 0.0181 0.0091 'International Tables Vol C Tables 4.2.6.8 and 6.1.1.4'
H H 0.0000 0.0000 'International Tables Vol C Tables 4.2.6.8 and 6.1.1.4'
Cu Cu -1.9646 0.5888 'International Tables Vol C Tables 4.2.6.8 and 6.1.1.4'
I I -0.3257 6.8362 'International Tables Vol C Tables 4.2.6.8 and 6.1.1.4'
N N 0.0311 0.0180 'International Tables Vol C Tables 4.2.6.8 and 6.1.1.4'
O O 0.0492 0.0322 'International Tables Vol C Tables 4.2.6.8 and 6.1.1.4'
P P 0.2955 0.4335 'International Tables Vol C Tables 4.2.6.8 and 6.1.1.4'

loop_
_geom_angle_atom_site_label_1
_geom_angle_atom_site_label_2
_geom_angle_atom_site_label_3
_geom_angle
_geom_angle_site_symmetry_1
_geom_angle_site_symmetry_3
_geom_angle_publ_flag
N1 Cu1 N2 110.8(6) . . ?
N1 Cu1 P1 93.0(5) . . ?
N2 Cu1 P1 84.1(4) . . ?
N1 Cu1 I1 114.5(5) . . ?
N2 Cu1 I1 109.0(4) . . ?
P1 Cu1 I1 140.87(17) . . ?
C6 C1 C2 115.8(17) . . ?
C6 C1 P1 124.0(14) . . ?
C2 C1 P1 120.2(14) . . ?
C7 O1 C8 106.1(17) . . ?
C7 N1 C9 109.8(17) . . ?
C7 N1 Cu1 125.3(11) . . ?
C9 N1 Cu1 124.3(16) . . ?
C13 P1 C25 102.8(8) . . ?
C13 P1 C1 104.5(8) . . ?
C25 P1 C1 103.6(7) . . ?
C13 P1 Cu1 112.5(6) . . ?
C25 P1 Cu1 127.2(6) . . ?
C1 P1 Cu1 104.0(5) . . ?
N3 Cu2 N4 108.4(6) . . ?
N3 Cu2 P2 93.8(4) . . ?
N4 Cu2 P2 84.3(4) . . ?
N3 Cu2 I2 116.2(4) . . ?
N4 Cu2 I2 108.3(4) . . ?
P2 Cu2 I2 139.90(16) . . ?
C3 C2 C1 121(2) . . ?
C3 C2 H2 119.5 . . ?
C1 C2 H2 119.5 . . ?
C19 O2 C20 105.1(15) . . ?
C19 N2 C21 107.2(15) . . ?
C19 N2 Cu1 128.1(13) . . ?
C21 N2 Cu1 121.4(11) . . ?
C55 P2 C43 102.5(8) . . ?
C55 P2 C31 103.7(7) . . ?
C43 P2 C31 104.0(9) . . ?
C55 P2 Cu2 129.3(6) . . ?
C43 P2 Cu2 111.6(6) . . ?
C31 P2 Cu2 103.0(5) . . ?
C4 C3 C2 121(2) . . ?
C4 C3 H3 119.7 . . ?
C2 C3 H3 119.7 . . ?
C37 N3 C38 111.6(16) . . ?
C37 N3 Cu2 124.2(12) . . ?
C38 N3 Cu2 123.1(14) . . ?
C37 O3 C39 107.5(19) . . ?
C3 C4 C5 121.1(18) . . ?
C3 C4 H4 119.5 . . ?
C5 C4 H4 119.5 . . ?
C49 N4 C51 105.2(14) . . ?
C49 N4 Cu2 128.3(12) . . ?
C51 N4 Cu2 122.4(11) . . ?
C49 O4 C50 105.8(14) . . ?
N1 C7 O1 115.9(16) . . ?
N1 C7 C6 129.1(16) . . ?
O1 C7 C6 115.0(17) . . ?
C5 C6 C1 122(2) . . ?
C5 C6 C7 114.9(19) . . ?
C1 C6 C7 123.2(18) . . ?
C6 C5 C4 120(2) . . ?
C6 C5 H5 120.2 . . ?
C4 C5 H5 120.2 . . ?
N1 C9 C10 109(2) . . ?
N1 C9 C8 103(2) . . ?
C10 C9 C8 114(3) . . ?
N1 C9 H9 110.1 . . ?
C10 C9 H9 110.1 . . ?
C8 C9 H9 110.1 . . ?
O1 C8 C9 103.7(16) . . ?
O1 C8 H8A 111.0 . . ?
C9 C8 H8A 111.0 . . ?
O1 C8 H8B 111.0 . . ?
C9 C8 H8B 111.0 . . ?
H8A C8 H8B 109.0 . . ?
C9 C10 C11 116(3) . . ?
C9 C10 C12 111(3) . . ?
C11 C10 C12 108(3) . . ?
C9 C10 H10 107.5 . . ?
C11 C10 H10 107.5 . . ?
C12 C10 H10 107.5 . . ?
C10 C12 H12A 109.5 . . ?
C10 C12 H12B 109.5 . . ?
H12A C12 H12B 109.5 . . ?
C10 C12 H12C 109.5 . . ?
H12A C12 H12C 109.5 . . ?
H12B C12 H12C 109.5 . . ?
C10 C11 H11A 109.5 . . ?
C10 C11 H11B 109.5 . . ?
H11A C11 H11B 109.5 . . ?
C10 C11 H11C 109.5 . . ?
H11A C11 H11C 109.5 . . ?
H11B C11 H11C 109.5 . . ?
C14 C13 C18 117.5(16) . . ?
C14 C13 P1 121.5(15) . . ?
C18 C13 P1 120.7(13) . . ?
C13 C14 C15 121(2) . . ?
C13 C14 H14 119.5 . . ?
C15 C14 H14 119.5 . . ?
C16 C15 C14 124(2) . . ?
C16 C15 H15 118.2 . . ?
C14 C15 H15 118.2 . . ?
C15 C16 C17 117.5(19) . . ?
C15 C16 H16 121.3 . . ?
C17 C16 H16 121.3 . . ?
C16 C17 C18 122(2) . . ?
C16 C17 H17 119.1 . . ?
C18 C17 H17 119.1 . . ?
N2 C19 O2 117.9(18) . . ?
N2 C19 C18 128.3(16) . . ?
O2 C19 C18 113.8(15) . . ?
C17 C18 C13 118.5(18) . . ?
C17 C18 C19 118.4(17) . . ?
C13 C18 C19 123.0(15) . . ?
C24 C22 C21 110(2) . . ?
C24 C22 C23 113(2) . . ?
C21 C22 C23 113(2) . . ?
C24 C22 H22 106.9 . . ?
C21 C22 H22 106.9 . . ?
C23 C22 H22 106.9 . . ?
C22 C21 N2 111.3(16) . . ?
C22 C21 C20 117.0(18) . . ?
N2 C21 C20 102.0(16) . . ?
C22 C21 H21 108.7 . . ?
N2 C21 H21 108.7 . . ?
C20 C21 H21 108.7 . . ?
O2 C20 C21 104.5(16) . . ?
O2 C20 H20A 110.9 . . ?
C21 C20 H20A 110.9 . . ?
O2 C20 H20B 110.9 . . ?
C21 C20 H20B 110.9 . . ?
H20A C20 H20B 108.9 . . ?
C22 C23 H23A 109.5 . . ?
C22 C23 H23B 109.5 . . ?
H23A C23 H23B 109.5 . . ?
C22 C23 H23C 109.5 . . ?
H23A C23 H23C 109.5 . . ?
H23B C23 H23C 109.5 . . ?
C22 C24 H24A 109.5 . . ?
C22 C24 H24B 109.5 . . ?
H24A C24 H24B 109.5 . . ?
C22 C24 H24C 109.5 . . ?
H24A C24 H24C 109.5 . . ?
H24B C24 H24C 109.5 . . ?
C30 C25 C26 119.1(18) . . ?
C30 C25 P1 115.9(16) . . ?
C26 C25 P1 124.9(15) . . ?
C25 C26 C27 117(2) . . ?
C25 C26 H26 121.3 . . ?
C27 C26 H26 121.3 . . ?
C28 C27 C26 123(3) . . ?
C28 C27 H27 118.4 . . ?
C26 C27 H27 118.4 . . ?
C27 C28 C29 120(2) . . ?
C27 C28 H28 120.1 . . ?
C29 C28 H28 120.1 . . ?
C30 C29 C28 117(3) . . ?
C30 C29 H29 121.6 . . ?
C28 C29 H29 121.6 . . ?
C25 C30 C29 123(3) . . ?
C25 C30 H30 118.3 . . ?
C29 C30 H30 118.3 . . ?
C36 C31 C32 119.4(16) . . ?
C36 C31 P2 123.8(14) . . ?
C32 C31 P2 116.7(14) . . ?
C33 C32 C31 120(2) . . ?
C33 C32 H32 120.1 . . ?
C31 C32 H32 120.1 . . ?
C34 C33 C32 120(2) . . ?
C34 C33 H33 120.2 . . ?
C32 C33 H33 120.2 . . ?
C35 C34 C33 120(2) . . ?
C35 C34 H34 119.9 . . ?
C33 C34 H34 119.9 . . ?
C34 C35 C36 124(2) . . ?
C34 C35 H35 118.1 . . ?
C36 C35 H35 118.1 . . ?
C31 C36 C35 117(2) . . ?
C31 C36 C37 124.3(16) . . ?
C35 C36 C37 118.4(19) . . ?
N3 C37 O3 114.4(18) . . ?
N3 C37 C36 130.0(16) . . ?
O3 C37 C36 115.5(17) . . ?
N3 C38 C40 111.0(17) . . ?
N3 C38 C39 101(2) . . ?
C40 C38 C39 116(2) . . ?
N3 C38 H38 109.5 . . ?
C40 C38 H38 109.5 . . ?
C39 C38 H38 109.5 . . ?
O3 C39 C38 102.6(18) . . ?
O3 C39 H39A 111.2 . . ?
C38 C39 H39A 111.2 . . ?
O3 C39 H39B 111.2 . . ?
C38 C39 H39B 111.2 . . ?
H39A C39 H39B 109.2 . . ?
C41 C40 C38 115(3) . . ?
C41 C40 C42 111(3) . . ?
C38 C40 C42 110(3) . . ?
C41 C40 H40 106.4 . . ?
C38 C40 H40 106.4 . . ?
C42 C40 H40 106.4 . . ?
C40 C41 H41A 109.5 . . ?
C40 C41 H41B 109.5 . . ?
H41A C41 H41B 109.5 . . ?
C40 C41 H41C 109.5 . . ?
H41A C41 H41C 109.5 . . ?
H41B C41 H41C 109.5 . . ?
C40 C42 H42A 109.5 . . ?
C40 C42 H42B 109.5 . . ?
H42A C42 H42B 109.5 . . ?
C40 C42 H42C 109.5 . . ?
H42A C42 H42C 109.5 . . ?
H42B C42 H42C 109.5 . . ?
C44 C43 C48 116.4(16) . . ?
C44 C43 P2 121.3(14) . . ?
C48 C43 P2 122.1(13) . . ?
C43 C44 C45 120(2) . . ?
C43 C44 H44 119.8 . . ?
C45 C44 H44 119.8 . . ?
C46 C45 C44 122(2) . . ?
C46 C45 H45 119.1 . . ?
C44 C45 H45 119.1 . . ?
C45 C46 C47 120.0(19) . . ?
C45 C46 H46 120.0 . . ?
C47 C46 H46 120.0 . . ?
C48 C47 C46 120.9(18) . . ?
C48 C47 H47 119.6 . . ?
C46 C47 H47 119.6 . . ?
C47 C48 C43 120.5(17) . . ?
C47 C48 C49 117.5(16) . . ?
C43 C48 C49 122.0(14) . . ?
N4 C49 O4 119.2(17) . . ?
N4 C49 C48 127.9(15) . . ?
O4 C49 C48 112.8(14) . . ?
O4 C50 C51 101.8(16) . . ?
O4 C50 H50A 111.4 . . ?
C51 C50 H50A 111.4 . . ?
O4 C50 H50B 111.4 . . ?
C51 C50 H50B 111.4 . . ?
H50A C50 H50B 109.3 . . ?
C50 C51 N4 105.3(15) . . ?
C50 C51 C52 114.7(17) . . ?
N4 C51 C52 110.1(15) . . ?
C50 C51 H51 108.9 . . ?
N4 C51 H51 108.9 . . ?
C52 C51 H51 108.9 . . ?
C54 C52 C51 111.9(18) . . ?
C54 C52 C53 109.7(19) . . ?
C51 C52 C53 112.1(17) . . ?
C54 C52 H52 107.7 . . ?
C51 C52 H52 107.7 . . ?
C53 C52 H52 107.7 . . ?
C52 C53 H53A 109.5 . . ?
C52 C53 H53B 109.5 . . ?
H53A C53 H53B 109.5 . . ?
C52 C53 H53C 109.5 . . ?
H53A C53 H53C 109.5 . . ?
H53B C53 H53C 109.5 . . ?
C52 C54 H54A 109.5 . . ?
C52 C54 H54B 109.5 . . ?
H54A C54 H54B 109.5 . . ?
C52 C54 H54C 109.5 . . ?
H54A C54 H54C 109.5 . . ?
H54B C54 H54C 109.5 . . ?
C56 C55 C60 119.5(18) . . ?
C56 C55 P2 123.2(14) . . ?
C60 C55 P2 117.3(16) . . ?
C55 C56 C57 117(2) . . ?
C55 C56 H56 121.6 . . ?
C57 C56 H56 121.6 . . ?
C58 C57 C56 122(3) . . ?
C58 C57 H57 119.2 . . ?
C56 C57 H57 119.2 . . ?
C57 C58 C59 121(2) . . ?
C57 C58 H58 119.6 . . ?
C59 C58 H58 119.6 . . ?
C60 C59 C58 118(3) . . ?
C60 C59 H59 120.9 . . ?
C58 C59 H59 120.9 . . ?
C59 C60 C55 123(3) . . ?
C59 C60 H60 118.5 . . ?
C55 C60 H60 118.5 . . ?

loop_
_geom_bond_atom_site_label_1
_geom_bond_atom_site_label_2
_geom_bond_distance
_geom_bond_site_symmetry_2
_geom_bond_publ_flag
I1 Cu1 2.505(3) . ?
Cu1 N1 2.066(16) . ?
Cu1 N2 2.166(14) . ?
Cu1 P1 2.207(4) . ?
C1 C6 1.41(2) . ?
C1 C2 1.42(3) . ?
C1 P1 1.848(16) . ?
O1 C7 1.35(2) . ?
O1 C8 1.51(3) . ?
N1 C7 1.29(2) . ?
N1 C9 1.48(2) . ?
P1 C13 1.834(16) . ?
P1 C25 1.843(17) . ?
I2 Cu2 2.501(3) . ?
Cu2 N3 2.075(15) . ?
Cu2 N4 2.149(13) . ?
Cu2 P2 2.220(4) . ?
C2 C3 1.41(3) . ?
C2 H2 0.9300 . ?
O2 C19 1.37(2) . ?
O2 C20 1.45(3) . ?
N2 C19 1.26(2) . ?
N2 C21 1.51(2) . ?
P2 C55 1.823(16) . ?
P2 C43 1.831(16) . ?
P2 C31 1.866(16) . ?
C3 C4 1.28(3) . ?
C3 H3 0.9300 . ?
N3 C37 1.25(2) . ?
N3 C38 1.47(2) . ?
O3 C37 1.36(2) . ?
O3 C39 1.48(4) . ?
C4 C5 1.43(3) . ?
C4 H4 0.9300 . ?
N4 C49 1.26(2) . ?
N4 C51 1.52(2) . ?
O4 C49 1.35(2) . ?
O4 C50 1.50(3) . ?
C7 C6 1.44(3) . ?
C6 C5 1.35(3) . ?
C5 H5 0.9300 . ?
C9 C10 1.50(5) . ?
C9 C8 1.53(4) . ?
C9 H9 0.9800 . ?
C8 H8A 0.9700 . ?
C8 H8B 0.9700 . ?
C10 C11 1.51(5) . ?
C10 C12 1.57(4) . ?
C10 H10 0.9800 . ?
C12 H12A 0.9600 . ?
C12 H12B 0.9600 . ?
C12 H12C 0.9600 . ?
C11 H11A 0.9600 . ?
C11 H11B 0.9600 . ?
C11 H11C 0.9600 . ?
C13 C14 1.37(3) . ?
C13 C18 1.43(2) . ?
C14 C15 1.39(3) . ?
C14 H14 0.9300 . ?
C15 C16 1.32(4) . ?
C15 H15 0.9300 . ?
C16 C17 1.39(3) . ?
C16 H16 0.9300 . ?
C17 C18 1.41(3) . ?
C17 H17 0.9300 . ?
C19 C18 1.48(3) . ?
C22 C24 1.49(3) . ?
C22 C21 1.50(3) . ?
C22 C23 1.53(4) . ?
C22 H22 0.9800 . ?
C21 C20 1.53(3) . ?
C21 H21 0.9800 . ?
C20 H20A 0.9700 . ?
C20 H20B 0.9700 . ?
C23 H23A 0.9600 . ?
C23 H23B 0.9600 . ?
C23 H23C 0.9600 . ?
C24 H24A 0.9600 . ?
C24 H24B 0.9600 . ?
C24 H24C 0.9600 . ?
C25 C30 1.34(3) . ?
C25 C26 1.39(3) . ?
C26 C27 1.41(3) . ?
C26 H26 0.9300 . ?
C27 C28 1.31(5) . ?
C27 H27 0.9300 . ?
C28 C29 1.40(5) . ?
C28 H28 0.9300 . ?
C29 C30 1.40(4) . ?
C29 H29 0.9300 . ?
C30 H30 0.9300 . ?
C31 C36 1.36(3) . ?
C31 C32 1.43(2) . ?
C32 C33 1.38(3) . ?
C32 H32 0.9300 . ?
C33 C34 1.37(4) . ?
C33 H33 0.9300 . ?
C34 C35 1.30(4) . ?
C34 H34 0.9300 . ?
C35 C36 1.41(3) . ?
C35 H35 0.9300 . ?
C36 C37 1.46(3) . ?
C38 C40 1.53(4) . ?
C38 C39 1.55(4) . ?
C38 H38 0.9800 . ?
C39 H39A 0.9700 . ?
C39 H39B 0.9700 . ?
C40 C41 1.46(4) . ?
C40 C42 1.57(3) . ?
C40 H40 0.9800 . ?
C41 H41A 0.9600 . ?
C41 H41B 0.9600 . ?
C41 H41C 0.9600 . ?
C42 H42A 0.9600 . ?
C42 H42B 0.9600 . ?
C42 H42C 0.9600 . ?
C43 C44 1.39(3) . ?
C43 C48 1.43(2) . ?
C44 C45 1.42(3) . ?
C44 H44 0.9300 . ?
C45 C46 1.31(4) . ?
C45 H45 0.9300 . ?
C46 C47 1.39(3) . ?
C46 H46 0.9300 . ?
C47 C48 1.37(2) . ?
C47 H47 0.9300 . ?
C48 C49 1.51(3) . ?
C50 C51 1.51(3) . ?
C50 H50A 0.9700 . ?
C50 H50B 0.9700 . ?
C51 C52 1.53(3) . ?
C51 H51 0.9800 . ?
C52 C54 1.52(3) . ?
C52 C53 1.54(3) . ?
C52 H52 0.9800 . ?
C53 H53A 0.9600 . ?
C53 H53B 0.9600 . ?
C53 H53C 0.9600 . ?
C54 H54A 0.9600 . ?
C54 H54B 0.9600 . ?
C54 H54C 0.9600 . ?
C55 C56 1.41(3) . ?
C55 C60 1.41(3) . ?
C56 C57 1.44(3) . ?
C56 H56 0.9300 . ?
C57 C58 1.37(4) . ?
C57 H57 0.9300 . ?
C58 C59 1.40(5) . ?
C58 H58 0.9300 . ?
C59 C60 1.36(4) . ?
C59 H59 0.9300 . ?
C60 H60 0.9300 . ?

loop_
_geom_torsion_atom_site_label_1
_geom_torsion_atom_site_label_2
_geom_torsion_atom_site_label_3
_geom_torsion_atom_site_label_4
_geom_torsion
_geom_torsion_site_symmetry_1
_geom_torsion_site_symmetry_2
_geom_torsion_site_symmetry_3
_geom_torsion_site_symmetry_4
_geom_torsion_publ_flag
C6 C1 P1 C13 152.7(15) . . . . ?
C2 C1 P1 C13 -25.1(15) . . . . ?
C6 C1 P1 C25 -100.0(16) . . . . ?
C2 C1 P1 C25 82.2(15) . . . . ?
C6 C1 P1 Cu1 34.6(16) . . . . ?
C2 C1 P1 Cu1 -143.2(12) . . . . ?
C6 C1 C2 C3 2(3) . . . . ?
P1 C1 C2 C3 179.7(14) . . . . ?
C1 C2 C3 C4 -4(3) . . . . ?
C2 C3 C4 C5 5(3) . . . . ?
C9 N1 C7 O1 -7(3) . . . . ?
Cu1 N1 C7 O1 -178.3(14) . . . . ?
C9 N1 C7 C6 178(2) . . . . ?
Cu1 N1 C7 C6 6(3) . . . . ?
C8 O1 C7 N1 -2(3) . . . . ?
C8 O1 C7 C6 174(2) . . . . ?
C2 C1 C6 C5 -1(3) . . . . ?
P1 C1 C6 C5 -179.0(15) . . . . ?
C2 C1 C6 C7 -178.5(16) . . . . ?
P1 C1 C6 C7 4(3) . . . . ?
N1 C7 C6 C5 151(2) . . . . ?
O1 C7 C6 C5 -25(3) . . . . ?
N1 C7 C6 C1 -31(3) . . . . ?
O1 C7 C6 C1 153.0(19) . . . . ?
C1 C6 C5 C4 2(3) . . . . ?
C7 C6 C5 C4 180.0(18) . . . . ?
C3 C4 C5 C6 -5(3) . . . . ?
C7 N1 C9 C10 -110(3) . . . . ?
Cu1 N1 C9 C10 62(3) . . . . ?
C7 N1 C9 C8 12(3) . . . . ?
Cu1 N1 C9 C8 -176.1(18) . . . . ?
C7 O1 C8 C9 10(3) . . . . ?
N1 C9 C8 O1 -13(3) . . . . ?
C10 C9 C8 O1 106(3) . . . . ?
N1 C9 C10 C11 66(3) . . . . ?
C8 C9 C10 C11 -48(3) . . . . ?
N1 C9 C10 C12 -171(3) . . . . ?
C8 C9 C10 C12 75(4) . . . . ?
C25 P1 C13 C14 -4.3(18) . . . . ?
C1 P1 C13 C14 103.6(16) . . . . ?
Cu1 P1 C13 C14 -144.3(14) . . . . ?
C25 P1 C13 C18 169.9(14) . . . . ?
C1 P1 C13 C18 -82.2(15) . . . . ?
Cu1 P1 C13 C18 30.0(16) . . . . ?
C18 C13 C14 C15 -3(3) . . . . ?
P1 C13 C14 C15 171.7(19) . . . . ?
C13 C14 C15 C16 1(4) . . . . ?
C14 C15 C16 C17 1(4) . . . . ?
C15 C16 C17 C18 -1(4) . . . . ?
C21 N2 C19 O2 -5(2) . . . . ?
Cu1 N2 C19 O2 153.8(14) . . . . ?
C21 N2 C19 C18 178.3(18) . . . . ?
Cu1 N2 C19 C18 -22(3) . . . . ?
C20 O2 C19 N2 -7(2) . . . . ?
C20 O2 C19 C18 169.9(17) . . . . ?
C16 C17 C18 C13 -1(3) . . . . ?
C16 C17 C18 C19 180(2) . . . . ?
C14 C13 C18 C17 2(3) . . . . ?
P1 C13 C18 C17 -172.1(15) . . . . ?
C14 C13 C18 C19 -178.0(17) . . . . ?
P1 C13 C18 C19 8(2) . . . . ?
N2 C19 C18 C17 164(2) . . . . ?
O2 C19 C18 C17 -12(3) . . . . ?
N2 C19 C18 C13 -15(3) . . . . ?
O2 C19 C18 C13 168.2(17) . . . . ?
C24 C22 C21 N2 -173(2) . . . . ?
C23 C22 C21 N2 60(2) . . . . ?
C24 C22 C21 C20 70(3) . . . . ?
C23 C22 C21 C20 -57(3) . . . . ?
C19 N2 C21 C22 -111.1(19) . . . . ?
Cu1 N2 C21 C22 88.0(17) . . . . ?
C19 N2 C21 C20 15(2) . . . . ?
Cu1 N2 C21 C20 -146.4(14) . . . . ?
C19 O2 C20 C21 15(2) . . . . ?
C22 C21 C20 O2 104(2) . . . . ?
N2 C21 C20 O2 -18(2) . . . . ?
C13 P1 C25 C30 -97.2(17) . . . . ?
C1 P1 C25 C30 154.3(16) . . . . ?
Cu1 P1 C25 C30 34.5(18) . . . . ?
C13 P1 C25 C26 85.7(17) . . . . ?
C1 P1 C25 C26 -22.9(18) . . . . ?
Cu1 P1 C25 C26 -142.6(15) . . . . ?
C30 C25 C26 C27 5(3) . . . . ?
P1 C25 C26 C27 -178.2(17) . . . . ?
C25 C26 C27 C28 -3(4) . . . . ?
C26 C27 C28 C29 2(4) . . . . ?
C27 C28 C29 C30 -2(4) . . . . ?
C26 C25 C30 C29 -5(4) . . . . ?
P1 C25 C30 C29 178(2) . . . . ?
C28 C29 C30 C25 3(4) . . . . ?
C55 P2 C31 C36 -102.4(15) . . . . ?
C43 P2 C31 C36 150.7(15) . . . . ?
Cu2 P2 C31 C36 34.1(16) . . . . ?
C55 P2 C31 C32 80.0(14) . . . . ?
C43 P2 C31 C32 -26.9(15) . . . . ?
Cu2 P2 C31 C32 -143.5(12) . . . . ?
C36 C31 C32 C33 3(3) . . . . ?
P2 C31 C32 C33 -179.5(15) . . . . ?
C31 C32 C33 C34 -4(3) . . . . ?
C32 C33 C34 C35 3(4) . . . . ?
C33 C34 C35 C36 -1(4) . . . . ?
C32 C31 C36 C35 -1(3) . . . . ?
P2 C31 C36 C35 -178.2(14) . . . . ?
C32 C31 C36 C37 -179.3(16) . . . . ?
P2 C31 C36 C37 3(3) . . . . ?
C34 C35 C36 C31 0(3) . . . . ?
C34 C35 C36 C37 178(2) . . . . ?
C38 N3 C37 O3 -7(2) . . . . ?
Cu2 N3 C37 O3 -175.2(14) . . . . ?
C38 N3 C37 C36 176.1(19) . . . . ?
Cu2 N3 C37 C36 7(3) . . . . ?
C39 O3 C37 N3 -4(3) . . . . ?
C39 O3 C37 C36 173(2) . . . . ?
C31 C36 C37 N3 -32(3) . . . . ?
C35 C36 C37 N3 149(2) . . . . ?
C31 C36 C37 O3 150.5(19) . . . . ?
C35 C36 C37 O3 -28(3) . . . . ?
C37 N3 C38 C40 -109(2) . . . . ?
Cu2 N3 C38 C40 59(2) . . . . ?
C37 N3 C38 C39 14(2) . . . . ?
Cu2 N3 C38 C39 -177.5(17) . . . . ?
C37 O3 C39 C38 12(3) . . . . ?
N3 C38 C39 O3 -15(3) . . . . ?
C40 C38 C39 O3 105(3) . . . . ?
N3 C38 C40 C41 61(3) . . . . ?
C39 C38 C40 C41 -54(3) . . . . ?
N3 C38 C40 C42 -172(3) . . . . ?
C39 C38 C40 C42 74(3) . . . . ?
C55 P2 C43 C44 -2.8(18) . . . . ?
C31 P2 C43 C44 105.0(16) . . . . ?
Cu2 P2 C43 C44 -144.6(15) . . . . ?
C55 P2 C43 C48 172.2(15) . . . . ?
C31 P2 C43 C48 -80.0(16) . . . . ?
Cu2 P2 C43 C48 30.4(16) . . . . ?
C48 C43 C44 C45 -1(3) . . . . ?
P2 C43 C44 C45 173.9(18) . . . . ?
C43 C44 C45 C46 2(4) . . . . ?
C44 C45 C46 C47 -1(4) . . . . ?
C45 C46 C47 C48 1(3) . . . . ?
C46 C47 C48 C43 -1(3) . . . . ?
C46 C47 C48 C49 179.2(19) . . . . ?
C44 C43 C48 C47 1(3) . . . . ?
P2 C43 C48 C47 -174.2(14) . . . . ?
C44 C43 C48 C49 -178.9(17) . . . . ?
P2 C43 C48 C49 6(2) . . . . ?
C51 N4 C49 O4 -4(2) . . . . ?
Cu2 N4 C49 O4 153.2(14) . . . . ?
C51 N4 C49 C48 177.7(17) . . . . ?
Cu2 N4 C49 C48 -25(3) . . . . ?
C50 O4 C49 N4 -7(2) . . . . ?
C50 O4 C49 C48 171.8(16) . . . . ?
C47 C48 C49 N4 167.1(19) . . . . ?
C43 C48 C49 N4 -13(3) . . . . ?
C47 C48 C49 O4 -11(2) . . . . ?
C43 C48 C49 O4 168.8(17) . . . . ?
C49 O4 C50 C51 14(2) . . . . ?
O4 C50 C51 N4 -16(2) . . . . ?
O4 C50 C51 C52 105.4(19) . . . . ?
C49 N4 C51 C50 13(2) . . . . ?
Cu2 N4 C51 C50 -146.0(15) . . . . ?
C49 N4 C51 C52 -111.4(18) . . . . ?
Cu2 N4 C51 C52 89.8(17) . . . . ?
C50 C51 C52 C54 68(2) . . . . ?
N4 C51 C52 C54 -174.0(16) . . . . ?
C50 C51 C52 C53 -56(2) . . . . ?
N4 C51 C52 C53 62(2) . . . . ?
C43 P2 C55 C56 94.5(16) . . . . ?
C31 P2 C55 C56 -13.5(17) . . . . ?
Cu2 P2 C55 C56 -133.4(14) . . . . ?
C43 P2 C55 C60 -83.8(16) . . . . ?
C31 P2 C55 C60 168.2(15) . . . . ?
Cu2 P2 C55 C60 48.3(17) . . . . ?
C60 C55 C56 C57 2(3) . . . . ?
P2 C55 C56 C57 -176.2(17) . . . . ?
C55 C56 C57 C58 -2(4) . . . . ?
C56 C57 C58 C59 0(4) . . . . ?
C57 C58 C59 C60 1(4) . . . . ?
C58 C59 C60 C55 -1(4) . . . . ?
C56 C55 C60 C59 -1(3) . . . . ?
P2 C55 C60 C59 178(2) . . . . ?
